data_2216187
loop_
_publ_author_name
'Ya-Qian Lan'
'Jun-Sheng Qin'
'Zhong-Min Su'

_publ_section_title
;
 Bis{4,4'-[(2,2'-bi-1<i>H</i>-imidazole-1,1'-diyl)dimethylene]dipyridinium}
 \b-octamolybdate
;
_journal_coeditor_code ZL2074
_journal_issue 11
_journal_name_full 'Acta Crystallographica Section E'
_journal_page_first m2817
_journal_page_last m2817
_journal_paper_doi 10.1107/S1600536807052294
_journal_volume 63
_journal_year 2007
_chemical_formula_iupac '(C18 H18 N6)2 [Mo8 O26]'
_chemical_formula_moiety '2C18 H18 N6 2+, Mo8 O26 2-'
_chemical_formula_sum 'C36 H36 Mo8 N12 O26'
_chemical_formula_weight 1820.28
_chemical_name_systematic
;
bis{4,4'-[(2,2'-bi-1H-imidazole-1,1'-diyl)dimethylene]dipyridinium}
\b-octamolybdate
;
_space_group_IT_number 15
_symmetry_cell_setting monoclinic
_symmetry_space_group_name_Hall '-C 2yc'
_symmetry_space_group_name_H-M 'C 1 2/c 1'
_atom_sites_solution_hydrogens geom
_atom_sites_solution_primary direct
_atom_sites_solution_secondary difmap
_audit_creation_method SHELXL-97
_cell_angle_alpha 90.00
_cell_angle_beta 112.4940(10)
_cell_angle_gamma 90.00
_cell_formula_units_Z 4
_cell_length_a 23.1640(4)
_cell_length_b 10.4740(5)
_cell_length_c 22.7770(8)
_cell_measurement_temperature 293(2)
_cell_measurement_theta_max 28.32
_cell_measurement_theta_min 1.9
_cell_volume 5105.7(3)
_computing_cell_refinement 'SMART (Bruker, 1997)'
_computing_data_collection 'SMART (Bruker, 1997)'
_computing_data_reduction 'SAINT (Bruker, 1999)'
_computing_molecular_graphics 'SHELXTL-Plus (Sheldrick, 1990)'
_computing_publication_material 'SHELXL97 (Sheldrick, 1997)'
_computing_structure_refinement 'SHELXL97 (Sheldrick, 1997)'
_computing_structure_solution 'SHELXS97 (Sheldrick, 1997)'
_diffrn_ambient_temperature 293(2)
_diffrn_measured_fraction_theta_full 0.998
_diffrn_measured_fraction_theta_max 0.968
_diffrn_measurement_device_type 'Bruker APEX CCD area-detector'
_diffrn_measurement_method \w
_diffrn_radiation_monochromator graphite
_diffrn_radiation_source 'fine-focus sealed tube'
_diffrn_radiation_type MoK\a
_diffrn_radiation_wavelength 0.71069
_diffrn_reflns_av_R_equivalents 0.0204
_diffrn_reflns_av_sigmaI/netI 0.0261
_diffrn_reflns_limit_h_max 30
_diffrn_reflns_limit_h_min -29
_diffrn_reflns_limit_k_max 8
_diffrn_reflns_limit_k_min -13
_diffrn_reflns_limit_l_max 28
_diffrn_reflns_limit_l_min -29
_diffrn_reflns_number 15475
_diffrn_reflns_theta_full 25.00
_diffrn_reflns_theta_max 28.32
_diffrn_reflns_theta_min 1.90
_diffrn_standards_number 0
_exptl_absorpt_coefficient_mu 1.999
_exptl_absorpt_correction_T_max 0.684
_exptl_absorpt_correction_T_min 0.481
_exptl_absorpt_correction_type multi-scan
_exptl_absorpt_process_details '(SADABS; Sheldrick, 1996)'
_exptl_crystal_colour colorless
_exptl_crystal_density_diffrn 2.368
_exptl_crystal_density_method 'not measured'
_exptl_crystal_description block
_exptl_crystal_F_000 3520
_exptl_crystal_size_max 0.28
_exptl_crystal_size_mid 0.26
_exptl_crystal_size_min 0.19
_refine_diff_density_max 0.322
_refine_diff_density_min -0.483
_refine_ls_extinction_method none
_refine_ls_goodness_of_fit_ref 1.015
_refine_ls_hydrogen_treatment mixed
_refine_ls_matrix_type full
_refine_ls_number_parameters 378
_refine_ls_number_reflns 6141
_refine_ls_number_restraints 0
_refine_ls_restrained_S_all 1.015
_refine_ls_R_factor_all 0.0289
_refine_ls_R_factor_gt 0.0225
_refine_ls_shift/su_max 0.003
_refine_ls_shift/su_mean 0.000
_refine_ls_structure_factor_coef Fsqd
_refine_ls_weighting_details 'calc w=1/[\s^2^(Fo^2^)+(0.0237P)^2^+2.9429P] where P=(Fo^2^+2Fc^2^)/3'
_refine_ls_weighting_scheme calc
_refine_ls_wR_factor_gt 0.0510
_refine_ls_wR_factor_ref 0.0537
_reflns_number_gt 5242
_reflns_number_total 6141
_reflns_threshold_expression >2\s(I)
_cod_data_source_file zl2074.cif
_cod_data_source_block I
_cod_original_sg_symbol_Hall -C2yc
_cod_original_sg_symbol_H-M 'C 2/c'
_cod_database_code 2216187
_cod_database_fobs_code 2216187

loop_
_symmetry_equiv_pos_as_xyz
'x, y, z'
'-x, y, -z+1/2'
'x+1/2, y+1/2, z'
'-x+1/2, y+1/2, -z+1/2'
'-x, -y, -z'
'x, -y, z-1/2'
'-x+1/2, -y+1/2, -z'
'x+1/2, -y+1/2, z-1/2'

loop_
_atom_site_type_symbol
_atom_site_label
_atom_site_fract_x
_atom_site_fract_y
_atom_site_fract_z
_atom_site_U_iso_or_equiv
_atom_site_adp_type
_atom_site_calc_flag
_atom_site_refinement_flags
_atom_site_occupancy
C C1 0.89870(14) -0.0869(3) 0.27475(14) 0.0441(7) Uani d . 1
H H1 0.9358 -0.1323 0.2928 0.053 Uiso calc R 1
C C2 0.84466(13) -0.1193(3) 0.28019(13) 0.0405(7) Uani d . 1
H H2 0.8379 -0.1887 0.3022 0.049 Uiso calc R 1
C C12 0.87836(16) 0.0072(3) 0.03172(16) 0.0545(8) Uani d . 1
H H12 0.8468 -0.0268 -0.0039 0.065 Uiso calc R 1
C C3 0.83246(12) 0.0547(2) 0.22249(12) 0.0315(6) Uani d . 1
C C4 0.80217(12) 0.1615(2) 0.18149(12) 0.0322(6) Uani d . 1
C C5 0.78785(14) 0.3224(3) 0.11565(13) 0.0402(7) Uani d . 1
H H5 0.7941 0.3871 0.0907 0.048 Uiso calc R 1
C C6 0.73332(14) 0.2882(3) 0.11943(13) 0.0411(7) Uani d . 1
H H6 0.6950 0.3267 0.0968 0.049 Uiso calc R 1
C C7 0.89781(12) 0.2422(3) 0.16363(14) 0.0378(6) Uani d . 1
H H7A 0.9237 0.2246 0.2077 0.045 Uiso calc R 1
H H7B 0.9089 0.3262 0.1533 0.045 Uiso calc R 1
C C8 0.91118(12) 0.1443(2) 0.12192(12) 0.0325(6) Uani d . 1
C C9 0.97181(14) 0.1054(3) 0.13511(14) 0.0427(7) Uani d . 1
H H9 1.0045 0.1378 0.1702 0.051 Uiso calc R 1
C C10 0.98359(15) 0.0179(3) 0.09575(16) 0.0483(8) Uani d . 1
H H10 1.0243 -0.0082 0.1041 0.058 Uiso calc R 1
C C11 0.86399(14) 0.0944(3) 0.06898(15) 0.0466(7) Uani d . 1
H H11 0.8228 0.1197 0.0587 0.056 Uiso calc R 1
C C13 0.73548(12) -0.0334(3) 0.23536(12) 0.0336(6) Uani d . 1
H H13A 0.7248 -0.1209 0.2410 0.040 Uiso calc R 1
H H13B 0.7117 -0.0102 0.1915 0.040 Uiso calc R 1
C C14 0.71528(12) 0.0512(2) 0.27743(12) 0.0316(6) Uani d . 1
C C15 0.65174(13) 0.0563(3) 0.26529(13) 0.0385(6) Uani d . 1
H H15 0.6234 0.0126 0.2307 0.046 Uiso calc R 1
C C16 0.63082(16) 0.1256(3) 0.30408(15) 0.0503(8) Uani d . 1
H H16 0.5883 0.1298 0.2959 0.060 Uiso calc R 1
C C17 0.7328(2) 0.1859(3) 0.36671(16) 0.0633(10) Uani d . 1
H H17 0.7600 0.2301 0.4018 0.076 Uiso calc R 1
C C18 0.75615(15) 0.1192(3) 0.32810(14) 0.0486(8) Uani d . 1
H H18 0.7987 0.1203 0.3362 0.058 Uiso calc R 1
N N1 0.74194(10) 0.1887(2) 0.16133(11) 0.0384(5) Uani d . 1
N N2 0.83244(10) 0.2425(2) 0.15601(11) 0.0345(5) Uani d . 1
N N3 0.80131(10) -0.0286(2) 0.24644(10) 0.0329(5) Uani d . 1
N N4 0.89177(11) 0.0223(2) 0.23895(11) 0.0409(6) Uani d . 1
N N5 0.93715(14) -0.0286(3) 0.04640(14) 0.0485(7) Uani d . 1
N N6 0.67189(17) 0.1870(3) 0.35373(15) 0.0588(8) Uani d . 1
O O1 0.54584(8) 0.29320(16) 0.04539(8) 0.0358(4) Uani d . 1
O O2 0.48100(9) 0.19921(19) 0.13672(10) 0.0456(5) Uani d . 1
O O3 0.50867(8) -0.0374(2) 0.18620(8) 0.0414(5) Uani d . 1
O O4 0.49368(7) -0.15179(15) 0.06816(7) 0.0262(4) Uani d . 1
O O5 0.56402(7) 0.04669(16) 0.10224(7) 0.0265(4) Uani d . 1
O O6 0.54342(7) -0.07885(15) -0.01015(7) 0.0253(4) Uani d . 1
O O7 0.62419(7) 0.12170(16) 0.02375(8) 0.0296(4) Uani d . 1
O O8 0.60282(8) -0.00043(17) -0.08372(8) 0.0297(4) Uani d . 1
O O9 0.65482(9) -0.22313(19) -0.02666(9) 0.0443(5) Uani d . 1
O O10 0.72562(8) -0.0123(2) 0.00907(9) 0.0466(5) Uani d . 1
O O11 0.58417(9) -0.32189(17) 0.06189(9) 0.0377(4) Uani d . 1
O O12 0.61036(8) -0.18874(17) 0.17013(8) 0.0359(4) Uani d . 1
O O13 0.65713(8) -0.10327(17) 0.08166(8) 0.0313(4) Uani d . 1
Mo Mo1 0.653779(10) -0.06854(2) -0.002152(10) 0.03034(6) Uani d . 1
Mo Mo2 0.584432(10) -0.17049(2) 0.090220(10) 0.02619(6) Uani d . 1
Mo Mo3 0.549524(9) 0.139409(19) 0.023708(9) 0.02377(6) Uani d . 1
Mo Mo4 0.484198(10) 0.04345(2) 0.116550(10) 0.02825(6) Uani d . 1
H H5N 0.9441(15) -0.079(3) 0.0245(15) 0.052(10) Uiso d . 1
H H6N 0.6554(17) 0.225(4) 0.3730(17) 0.070(12) Uiso d . 1

loop_
_atom_site_aniso_label
_atom_site_aniso_U_11
_atom_site_aniso_U_22
_atom_site_aniso_U_33
_atom_site_aniso_U_12
_atom_site_aniso_U_13
_atom_site_aniso_U_23
C1 0.0370(16) 0.0398(16) 0.0520(18) 0.0077(13) 0.0130(14) 0.0042(14)
C2 0.0447(17) 0.0339(14) 0.0431(16) 0.0005(13) 0.0172(14) 0.0047(12)
C12 0.052(2) 0.0518(19) 0.054(2) -0.0037(16) 0.0147(16) -0.0143(16)
C3 0.0297(13) 0.0293(13) 0.0369(14) -0.0029(11) 0.0144(11) -0.0021(11)
C4 0.0350(14) 0.0302(13) 0.0347(14) -0.0015(11) 0.0170(12) -0.0036(11)
C5 0.0508(18) 0.0310(14) 0.0418(16) 0.0035(13) 0.0209(14) 0.0030(12)
C6 0.0415(16) 0.0368(15) 0.0417(16) 0.0049(13) 0.0124(13) 0.0026(12)
C7 0.0340(15) 0.0334(14) 0.0504(17) -0.0053(12) 0.0210(13) -0.0030(12)
C8 0.0348(14) 0.0276(13) 0.0395(15) -0.0044(11) 0.0193(12) 0.0027(11)
C9 0.0388(16) 0.0433(17) 0.0463(17) 0.0006(13) 0.0167(14) 0.0015(14)
C10 0.0465(18) 0.0465(18) 0.060(2) 0.0088(15) 0.0302(17) 0.0102(16)
C11 0.0364(16) 0.0445(17) 0.0553(19) -0.0026(13) 0.0135(14) -0.0104(15)
C13 0.0322(14) 0.0353(14) 0.0350(14) -0.0065(11) 0.0148(12) -0.0032(11)
C14 0.0351(14) 0.0337(13) 0.0269(13) -0.0065(11) 0.0129(11) 0.0015(10)
C15 0.0368(15) 0.0476(17) 0.0326(15) -0.0007(13) 0.0151(12) 0.0020(12)
C16 0.057(2) 0.0530(19) 0.0518(19) 0.0047(16) 0.0328(17) 0.0121(16)
C17 0.090(3) 0.054(2) 0.050(2) -0.029(2) 0.032(2) -0.0212(16)
C18 0.0483(18) 0.0533(19) 0.0460(18) -0.0195(15) 0.0201(15) -0.0128(15)
N1 0.0347(13) 0.0393(13) 0.0417(13) 0.0039(10) 0.0152(11) 0.0017(10)
N2 0.0354(12) 0.0281(11) 0.0466(13) -0.0002(10) 0.0228(11) 0.0003(10)
N3 0.0330(12) 0.0308(11) 0.0361(12) -0.0041(9) 0.0146(10) -0.0018(9)
N4 0.0344(13) 0.0374(13) 0.0524(15) 0.0018(10) 0.0184(11) 0.0038(11)
N5 0.0660(19) 0.0373(14) 0.0538(17) 0.0026(13) 0.0357(16) -0.0050(13)
N6 0.093(3) 0.0454(16) 0.063(2) -0.0071(16) 0.058(2) -0.0098(14)
O1 0.0408(11) 0.0279(9) 0.0389(10) -0.0042(8) 0.0155(9) -0.0040(8)
O2 0.0472(12) 0.0439(12) 0.0516(12) -0.0061(9) 0.0253(10) -0.0137(10)
O3 0.0334(10) 0.0642(13) 0.0275(10) -0.0030(9) 0.0127(8) 0.0045(9)
O4 0.0249(9) 0.0288(9) 0.0237(8) -0.0023(7) 0.0080(7) 0.0039(7)
O5 0.0238(8) 0.0334(9) 0.0209(8) -0.0026(7) 0.0069(7) 0.0006(7)
O6 0.0222(8) 0.0283(8) 0.0248(9) -0.0011(7) 0.0082(7) 0.0016(7)
O7 0.0231(9) 0.0346(9) 0.0295(9) -0.0044(7) 0.0082(7) 0.0002(7)
O8 0.0257(9) 0.0386(10) 0.0266(9) -0.0013(8) 0.0120(7) 0.0029(8)
O9 0.0540(13) 0.0415(11) 0.0438(11) 0.0116(10) 0.0259(10) 0.0066(9)
O10 0.0281(10) 0.0668(14) 0.0460(12) 0.0000(10) 0.0153(9) 0.0103(11)
O11 0.0397(11) 0.0322(10) 0.0408(11) 0.0028(8) 0.0149(9) -0.0013(8)
O12 0.0336(10) 0.0447(11) 0.0261(9) -0.0011(8) 0.0079(8) 0.0070(8)
O13 0.0242(9) 0.0398(10) 0.0277(9) 0.0014(8) 0.0074(7) 0.0063(8)
Mo1 0.02537(12) 0.03820(13) 0.02936(12) 0.00348(9) 0.01259(9) 0.00555(9)
Mo2 0.02420(11) 0.02897(11) 0.02414(11) 0.00120(9) 0.00783(9) 0.00379(8)
Mo3 0.02227(11) 0.02433(10) 0.02358(11) -0.00386(8) 0.00752(8) -0.00023(8)
Mo4 0.02511(11) 0.03664(12) 0.02427(11) -0.00324(9) 0.01086(9) -0.00291(9)

loop_
_atom_type_symbol
_atom_type_description
_atom_type_scat_dispersion_real
_atom_type_scat_dispersion_imag
_atom_type_scat_source
C C 0.0033 0.0016 'International Tables Vol C Tables 4.2.6.8 and 6.1.1.4'
H H 0.0000 0.0000 'International Tables Vol C Tables 4.2.6.8 and 6.1.1.4'
N N 0.0061 0.0033 'International Tables Vol C Tables 4.2.6.8 and 6.1.1.4'
O O 0.0106 0.0060 'International Tables Vol C Tables 4.2.6.8 and 6.1.1.4'
Mo Mo -1.6832 0.6857 'International Tables Vol C Tables 4.2.6.8 and 6.1.1.4'

loop_
_geom_angle_atom_site_label_1
_geom_angle_atom_site_label_2
_geom_angle_atom_site_label_3
_geom_angle_site_symmetry_1
_geom_angle_site_symmetry_3
_geom_angle
C2 C1 N4 . . 111.2(3)
C2 C1 H1 . . 124.4
N4 C1 H1 . . 124.4
C1 C2 N3 . . 106.2(2)
C1 C2 H2 . . 126.9
N3 C2 H2 . . 126.9
N5 C12 C11 . . 120.1(3)
N5 C12 H12 . . 120.0
C11 C12 H12 . . 120.0
N4 C3 N3 . . 111.8(2)
N4 C3 C4 . . 125.0(2)
N3 C3 C4 . . 123.2(2)
N1 C4 N2 . . 111.4(2)
N1 C4 C3 . . 125.0(2)
N2 C4 C3 . . 123.5(2)
C6 C5 N2 . . 106.2(2)
C6 C5 H5 . . 126.9
N2 C5 H5 . . 126.9
C5 C6 N1 . . 110.8(3)
C5 C6 H6 . . 124.6
N1 C6 H6 . . 124.6
N2 C7 C8 . . 112.4(2)
N2 C7 H7A . . 109.1
C8 C7 H7A . . 109.1
N2 C7 H7B . . 109.1
C8 C7 H7B . . 109.1
H7A C7 H7B . . 107.9
C9 C8 C11 . . 118.5(3)
C9 C8 C7 . . 120.0(2)
C11 C8 C7 . . 121.5(2)
C10 C9 C8 . . 119.5(3)
C10 C9 H9 . . 120.3
C8 C9 H9 . . 120.3
N5 C10 C9 . . 120.0(3)
N5 C10 H10 . . 120.0
C9 C10 H10 . . 120.0
C12 C11 C8 . . 119.6(3)
C12 C11 H11 . . 120.2
C8 C11 H11 . . 120.2
N3 C13 C14 . . 115.6(2)
N3 C13 H13A . . 108.4
C14 C13 H13A . . 108.4
N3 C13 H13B . . 108.4
C14 C13 H13B . . 108.4
H13A C13 H13B . . 107.5
C18 C14 C15 . . 118.8(3)
C18 C14 C13 . . 123.8(3)
C15 C14 C13 . . 117.3(2)
C16 C15 C14 . . 120.1(3)
C16 C15 H15 . . 119.9
C14 C15 H15 . . 119.9
N6 C16 C15 . . 119.4(3)
N6 C16 H16 . . 120.3
C15 C16 H16 . . 120.3
N6 C17 C18 . . 120.2(3)
N6 C17 H17 . . 119.9
C18 C17 H17 . . 119.9
C14 C18 C17 . . 118.9(3)
C14 C18 H18 . . 120.6
C17 C18 H18 . . 120.6
C4 N1 C6 . . 104.9(2)
C4 N2 C5 . . 106.7(2)
C4 N2 C7 . . 128.9(2)
C5 N2 C7 . . 124.2(2)
C3 N3 C2 . . 106.1(2)
C3 N3 C13 . . 129.2(2)
C2 N3 C13 . . 124.4(2)
C3 N4 C1 . . 104.7(2)
C10 N5 C12 . . 122.4(3)
C10 N5 H5N . . 120(2)
C12 N5 H5N . . 118(2)
C17 N6 C16 . . 122.5(3)
C17 N6 H6N . . 125(3)
C16 N6 H6N . . 112(3)
Mo3 O4 Mo2 5_655 . 109.83(8)
Mo3 O4 Mo4 5_655 . 109.92(7)
Mo2 O4 Mo4 . . 104.24(7)
Mo3 O5 Mo4 . . 108.26(7)
Mo3 O5 Mo2 . . 110.22(7)
Mo4 O5 Mo2 . . 103.99(7)
Mo3 O6 Mo4 5_655 5_655 92.11(6)
Mo3 O6 Mo2 5_655 . 91.69(6)
Mo4 O6 Mo2 5_655 . 162.46(8)
Mo3 O6 Mo3 5_655 . 105.06(6)
Mo4 O6 Mo3 5_655 . 98.29(6)
Mo2 O6 Mo3 . . 97.23(6)
Mo3 O6 Mo1 5_655 . 164.78(8)
Mo4 O6 Mo1 5_655 . 86.20(5)
Mo2 O6 Mo1 . . 85.65(5)
Mo3 O6 Mo1 . . 90.14(5)
Mo3 O7 Mo1 . . 119.69(8)
Mo4 O8 Mo1 5_655 . 117.16(8)
Mo2 O13 Mo1 . . 118.19(8)
O10 Mo1 O9 . . 104.05(10)
O10 Mo1 O13 . . 104.68(8)
O9 Mo1 O13 . . 98.32(8)
O10 Mo1 O8 . . 102.85(8)
O9 Mo1 O8 . . 96.66(8)
O13 Mo1 O8 . . 144.25(7)
O10 Mo1 O7 . . 91.86(8)
O9 Mo1 O7 . . 164.00(8)
O13 Mo1 O7 . . 78.92(7)
O8 Mo1 O7 . . 77.81(7)
O10 Mo1 O6 . . 161.50(8)
O9 Mo1 O6 . . 94.41(8)
O13 Mo1 O6 . . 73.39(6)
O8 Mo1 O6 . . 73.24(6)
O7 Mo1 O6 . . 69.65(5)
O12 Mo2 O11 . . 104.42(9)
O12 Mo2 O13 . . 100.83(8)
O11 Mo2 O13 . . 100.36(8)
O12 Mo2 O4 . . 100.93(8)
O11 Mo2 O4 . . 98.40(8)
O13 Mo2 O4 . . 146.58(7)
O12 Mo2 O6 . . 161.34(8)
O11 Mo2 O6 . . 94.06(7)
O13 Mo2 O6 . . 77.93(6)
O4 Mo2 O6 . . 73.36(6)
O12 Mo2 O5 . . 89.34(7)
O11 Mo2 O5 . . 164.76(7)
O13 Mo2 O5 . . 83.09(7)
O4 Mo2 O5 . . 72.12(6)
O6 Mo2 O5 . . 72.01(5)
O12 Mo2 Mo3 . 5_655 135.65(6)
O11 Mo2 Mo3 . 5_655 85.77(6)
O13 Mo2 Mo3 . 5_655 119.95(5)
O4 Mo2 Mo3 . 5_655 34.80(5)
O6 Mo2 Mo3 . 5_655 42.03(4)
O5 Mo2 Mo3 . 5_655 79.71(4)
O1 Mo3 O7 . . 105.18(8)
O1 Mo3 O4 . 5_655 100.78(8)
O7 Mo3 O4 . 5_655 96.30(7)
O1 Mo3 O5 . . 102.49(8)
O7 Mo3 O5 . . 97.14(7)
O4 Mo3 O5 5_655 . 148.94(7)
O1 Mo3 O6 . 5_655 99.37(8)
O7 Mo3 O6 . 5_655 155.43(7)
O4 Mo3 O6 5_655 5_655 77.92(6)
O5 Mo3 O6 . 5_655 78.24(6)
O1 Mo3 O6 . . 174.18(7)
O7 Mo3 O6 . . 80.50(7)
O4 Mo3 O6 5_655 . 77.02(6)
O5 Mo3 O6 . . 77.78(6)
O6 Mo3 O6 5_655 . 74.94(6)
O1 Mo3 Mo4 . . 90.96(6)
O7 Mo3 Mo4 . . 133.50(6)
O4 Mo3 Mo4 5_655 . 123.56(5)
O5 Mo3 Mo4 . . 36.38(5)
O6 Mo3 Mo4 5_655 . 45.65(4)
O6 Mo3 Mo4 . . 85.89(4)
O1 Mo3 Mo2 . 5_655 89.91(6)
O7 Mo3 Mo2 . 5_655 131.66(5)
O4 Mo3 Mo2 5_655 5_655 35.37(5)
O5 Mo3 Mo2 . 5_655 124.50(5)
O6 Mo3 Mo2 5_655 5_655 46.28(4)
O6 Mo3 Mo2 . 5_655 85.24(4)
Mo4 Mo3 Mo2 . 5_655 90.620(8)
O3 Mo4 O2 . . 105.07(10)
O3 Mo4 O8 . 5_655 99.97(8)
O2 Mo4 O8 . 5_655 100.52(9)
O3 Mo4 O5 . . 99.35(8)
O2 Mo4 O5 . . 99.57(8)
O8 Mo4 O5 5_655 . 147.33(7)
O3 Mo4 O6 . 5_655 158.62(8)
O2 Mo4 O6 . 5_655 96.14(8)
O8 Mo4 O6 5_655 5_655 78.38(6)
O5 Mo4 O6 . 5_655 74.06(6)
O3 Mo4 O4 . . 86.94(8)
O2 Mo4 O4 . . 166.31(8)
O8 Mo4 O4 5_655 . 83.49(7)
O5 Mo4 O4 . . 71.51(6)
O6 Mo4 O4 5_655 . 71.68(6)
O3 Mo4 Mo3 . . 134.70(6)
O2 Mo4 Mo3 . . 87.58(7)
O8 Mo4 Mo3 5_655 . 120.61(5)
O5 Mo4 Mo3 . . 35.36(5)
O6 Mo4 Mo3 5_655 . 42.23(4)
O4 Mo4 Mo3 . . 79.18(4)

loop_
_geom_bond_atom_site_label_1
_geom_bond_atom_site_label_2
_geom_bond_site_symmetry_2
_geom_bond_distance
C1 C2 . 1.348(4)
C1 N4 . 1.378(4)
C1 H1 . 0.9300
C2 N3 . 1.382(3)
C2 H2 . 0.9300
C12 N5 . 1.326(4)
C12 C11 . 1.371(4)
C12 H12 . 0.9300
C3 N4 . 1.323(3)
C3 N3 . 1.372(3)
C3 C4 . 1.454(4)
C4 N1 . 1.322(3)
C4 N2 . 1.364(3)
C5 C6 . 1.347(4)
C5 N2 . 1.373(3)
C5 H5 . 0.9300
C6 N1 . 1.376(3)
C6 H6 . 0.9300
C7 N2 . 1.457(3)
C7 C8 . 1.508(4)
C7 H7A . 0.9700
C7 H7B . 0.9700
C8 C9 . 1.381(4)
C8 C11 . 1.383(4)
C9 C10 . 1.380(4)
C9 H9 . 0.9300
C10 N5 . 1.316(4)
C10 H10 . 0.9300
C11 H11 . 0.9300
C13 N3 . 1.448(3)
C13 C14 . 1.506(4)
C13 H13A . 0.9700
C13 H13B . 0.9700
C14 C18 . 1.378(4)
C14 C15 . 1.391(4)
C15 C16 . 1.367(4)
C15 H15 . 0.9300
C16 N6 . 1.332(4)
C16 H16 . 0.9300
C17 N6 . 1.327(5)
C17 C18 . 1.384(4)
C17 H17 . 0.9300
C18 H18 . 0.9300
N5 H5N . 0.79(3)
N6 H6N . 0.79(3)
O1 Mo3 . 1.6964(17)
O2 Mo4 . 1.7042(19)
O3 Mo4 . 1.6934(18)
O4 Mo3 5_655 1.9479(16)
O4 Mo2 . 1.9753(16)
O4 Mo4 . 2.3728(16)
O5 Mo3 . 1.9483(16)
O5 Mo4 . 1.9967(16)
O5 Mo2 . 2.3605(17)
O6 Mo3 5_655 2.1503(15)
O6 Mo4 5_655 2.2878(15)
O6 Mo2 . 2.3212(15)
O6 Mo3 . 2.3995(16)
O6 Mo1 . 2.4948(16)
O7 Mo3 . 1.7390(16)
O7 Mo1 . 2.2578(17)
O8 Mo4 5_655 1.9163(16)
O8 Mo1 . 1.9172(16)
O9 Mo1 . 1.716(2)
O10 Mo1 . 1.6902(19)
O11 Mo2 . 1.7111(18)
O12 Mo2 . 1.6952(17)
O13 Mo2 . 1.9028(17)
O13 Mo1 . 1.9155(17)
Mo2 Mo3 5_655 3.2104(3)
Mo3 O4 5_655 1.9479(16)
Mo3 O6 5_655 2.1503(15)
Mo3 Mo4 . 3.1969(3)
Mo3 Mo2 5_655 3.2104(3)
Mo4 O8 5_655 1.9163(16)
Mo4 O6 5_655 2.2878(15)

loop_
_geom_hbond_atom_site_label_D
_geom_hbond_atom_site_label_H
_geom_hbond_atom_site_label_A
_geom_hbond_site_symmetry_A
_geom_hbond_distance_DH
_geom_hbond_distance_HA
_geom_hbond_distance_DA
_geom_hbond_angle_DHA
N5 H5N O11 7_645 0.79(3) 2.09(3) 2.801(3) 150(3)
N6 H6N O9 6_556 0.79(3) 2.29(4) 2.923(3) 138(3)

loop_
_geom_torsion_atom_site_label_1
_geom_torsion_atom_site_label_2
_geom_torsion_atom_site_label_3
_geom_torsion_atom_site_label_4
_geom_torsion_site_symmetry_1
_geom_torsion_site_symmetry_4
_geom_torsion
N4 C1 C2 N3 . . 0.4(3)
N4 C3 C4 N1 . . 174.9(3)
N3 C3 C4 N1 . . -1.9(4)
N4 C3 C4 N2 . . -1.2(4)
N3 C3 C4 N2 . . -178.0(2)
N2 C5 C6 N1 . . 0.2(3)
N2 C7 C8 C9 . . -161.8(2)
N2 C7 C8 C11 . . 20.1(4)
C11 C8 C9 C10 . . -0.4(4)
C7 C8 C9 C10 . . -178.5(3)
C8 C9 C10 N5 . . -0.6(4)
N5 C12 C11 C8 . . -0.1(5)
C9 C8 C11 C12 . . 0.7(4)
C7 C8 C11 C12 . . 178.8(3)
N3 C13 C14 C18 . . -7.0(4)
N3 C13 C14 C15 . . 175.5(2)
C18 C14 C15 C16 . . -1.4(4)
C13 C14 C15 C16 . . 176.2(2)
C14 C15 C16 N6 . . -0.5(4)
C15 C14 C18 C17 . . 2.7(4)
C13 C14 C18 C17 . . -174.8(3)
N6 C17 C18 C14 . . -2.0(5)
N2 C4 N1 C6 . . 2.3(3)
C3 C4 N1 C6 . . -174.3(3)
C5 C6 N1 C4 . . -1.5(3)
N1 C4 N2 C5 . . -2.2(3)
C3 C4 N2 C5 . . 174.4(2)
N1 C4 N2 C7 . . -177.1(2)
C3 C4 N2 C7 . . -0.5(4)
C6 C5 N2 C4 . . 1.2(3)
C6 C5 N2 C7 . . 176.4(2)
C8 C7 N2 C4 . . 79.5(3)
C8 C7 N2 C5 . . -94.6(3)
N4 C3 N3 C2 . . 0.0(3)
C4 C3 N3 C2 . . 177.2(2)
N4 C3 N3 C13 . . -174.4(2)
C4 C3 N3 C13 . . 2.8(4)
C1 C2 N3 C3 . . -0.2(3)
C1 C2 N3 C13 . . 174.5(2)
C14 C13 N3 C3 . . -85.4(3)
C14 C13 N3 C2 . . 101.1(3)
N3 C3 N4 C1 . . 0.3(3)
C4 C3 N4 C1 . . -176.9(3)
C2 C1 N4 C3 . . -0.4(3)
C9 C10 N5 C12 . . 1.3(5)
C11 C12 N5 C10 . . -1.0(5)
C18 C17 N6 C16 . . 0.0(5)
C15 C16 N6 C17 . . 1.3(5)
Mo2 O13 Mo1 O10 . . -179.55(10)
Mo2 O13 Mo1 O9 . . -72.58(11)
Mo2 O13 Mo1 O8 . . 41.23(18)
Mo2 O13 Mo1 O7 . . 91.42(10)
Mo2 O13 Mo1 O6 . . 19.57(8)
Mo4 O8 Mo1 O10 5_655 . 179.11(10)
Mo4 O8 Mo1 O9 5_655 . 73.01(11)
Mo4 O8 Mo1 O13 5_655 . -41.29(18)
Mo4 O8 Mo1 O7 5_655 . -91.75(10)
Mo4 O8 Mo1 O6 5_655 . -19.61(8)
Mo3 O7 Mo1 O10 . . -179.44(10)
Mo3 O7 Mo1 O9 . . 6.6(3)
Mo3 O7 Mo1 O13 . . -74.85(10)
Mo3 O7 Mo1 O8 . . 77.82(10)
Mo3 O7 Mo1 O6 . . 1.39(8)
Mo3 O6 Mo1 O10 5_655 . 178.9(3)
Mo4 O6 Mo1 O10 5_655 . 94.8(2)
Mo2 O6 Mo1 O10 . . -100.7(2)
Mo3 O6 Mo1 O10 . . -3.5(3)
Mo3 O6 Mo1 O9 5_655 . 2.9(3)
Mo4 O6 Mo1 O9 5_655 . -81.12(8)
Mo2 O6 Mo1 O9 . . 83.34(7)
Mo3 O6 Mo1 O9 . . -179.42(7)
Mo3 O6 Mo1 O13 5_655 . -94.4(3)
Mo4 O6 Mo1 O13 5_655 . -178.50(7)
Mo2 O6 Mo1 O13 . . -14.04(6)
Mo3 O6 Mo1 O13 . . 83.20(7)
Mo3 O6 Mo1 O8 5_655 . 98.6(3)
Mo4 O6 Mo1 O8 5_655 . 14.51(6)
Mo2 O6 Mo1 O8 . . 178.97(7)
Mo3 O6 Mo1 O8 . . -83.79(7)
Mo3 O6 Mo1 O7 5_655 . -178.5(3)
Mo4 O6 Mo1 O7 5_655 . 97.43(6)
Mo2 O6 Mo1 O7 . . -98.11(6)
Mo3 O6 Mo1 O7 . . -0.87(5)
Mo1 O13 Mo2 O12 . . 178.35(10)
Mo1 O13 Mo2 O11 . . 71.32(11)
Mo1 O13 Mo2 O4 . . -51.82(18)
Mo1 O13 Mo2 O6 . . -20.65(9)
Mo1 O13 Mo2 O5 . . -93.66(10)
Mo1 O13 Mo2 Mo3 . 5_655 -19.76(12)
Mo3 O4 Mo2 O12 5_655 . -176.50(8)
Mo4 O4 Mo2 O12 . . 65.77(8)
Mo3 O4 Mo2 O11 5_655 . -69.94(9)
Mo4 O4 Mo2 O11 . . 172.33(8)
Mo3 O4 Mo2 O13 5_655 . 53.69(16)
Mo4 O4 Mo2 O13 . . -64.03(14)
Mo3 O4 Mo2 O6 5_655 . 21.81(7)
Mo4 O4 Mo2 O6 . . -95.92(7)
Mo3 O4 Mo2 O5 5_655 . 97.78(8)
Mo4 O4 Mo2 O5 . . -19.95(5)
Mo4 O4 Mo2 Mo3 . 5_655 -117.73(10)
Mo3 O6 Mo2 O12 5_655 . -93.0(2)
Mo4 O6 Mo2 O12 5_655 . 164.5(2)
Mo3 O6 Mo2 O12 . . 12.4(2)
Mo1 O6 Mo2 O12 . . 102.0(2)
Mo3 O6 Mo2 O11 5_655 . 79.11(8)
Mo4 O6 Mo2 O11 5_655 . -23.4(3)
Mo3 O6 Mo2 O11 . . -175.48(7)
Mo1 O6 Mo2 O11 . . -85.89(7)
Mo3 O6 Mo2 O13 5_655 . 178.84(7)
Mo4 O6 Mo2 O13 5_655 . 76.4(3)
Mo3 O6 Mo2 O13 . . -75.74(7)
Mo1 O6 Mo2 O13 . . 13.85(6)
Mo3 O6 Mo2 O4 5_655 . -18.46(6)
Mo4 O6 Mo2 O4 5_655 . -120.9(3)
Mo3 O6 Mo2 O4 . . 86.95(7)
Mo1 O6 Mo2 O4 . . 176.54(7)
Mo3 O6 Mo2 O5 5_655 . -94.59(6)
Mo4 O6 Mo2 O5 5_655 . 162.9(3)
Mo3 O6 Mo2 O5 . . 10.83(5)
Mo1 O6 Mo2 O5 . . 100.42(5)
Mo4 O6 Mo2 Mo3 5_655 5_655 -102.5(3)
Mo3 O6 Mo2 Mo3 . 5_655 105.42(7)
Mo1 O6 Mo2 Mo3 . 5_655 -164.99(8)
Mo3 O5 Mo2 O12 . . 166.34(9)
Mo4 O5 Mo2 O12 . . -77.83(8)
Mo3 O5 Mo2 O11 . . -38.8(3)
Mo4 O5 Mo2 O11 . . 77.0(3)
Mo3 O5 Mo2 O13 . . 65.35(8)
Mo4 O5 Mo2 O13 . . -178.82(8)
Mo3 O5 Mo2 O4 . . -91.95(8)
Mo4 O5 Mo2 O4 . . 23.89(6)
Mo3 O5 Mo2 O6 . . -14.16(7)
Mo4 O5 Mo2 O6 . . 101.68(7)
Mo3 O5 Mo2 Mo3 . 5_655 -56.87(6)
Mo4 O5 Mo2 Mo3 . 5_655 58.97(5)
Mo1 O7 Mo3 O1 . . 179.96(9)
Mo1 O7 Mo3 O4 . 5_655 -77.03(10)
Mo1 O7 Mo3 O5 . . 74.91(9)
Mo1 O7 Mo3 O6 . 5_655 -2.4(2)
Mo1 O7 Mo3 O6 . . -1.37(8)
Mo1 O7 Mo3 Mo4 . . 73.62(11)
Mo1 O7 Mo3 Mo2 . 5_655 -76.20(10)
Mo4 O5 Mo3 O1 . . 74.24(9)
Mo2 O5 Mo3 O1 . . -172.64(8)
Mo4 O5 Mo3 O7 . . -178.43(8)
Mo2 O5 Mo3 O7 . . -65.30(8)
Mo4 O5 Mo3 O4 . 5_655 -63.43(16)
Mo2 O5 Mo3 O4 . 5_655 49.69(16)
Mo4 O5 Mo3 O6 . 5_655 -22.90(7)
Mo2 O5 Mo3 O6 . 5_655 90.22(7)
Mo4 O5 Mo3 O6 . . -99.81(8)
Mo2 O5 Mo3 O6 . . 13.31(6)
Mo2 O5 Mo3 Mo4 . . 113.12(10)
Mo4 O5 Mo3 Mo2 . 5_655 -24.40(10)
Mo2 O5 Mo3 Mo2 . 5_655 88.72(7)
Mo3 O6 Mo3 O7 5_655 . -179.56(8)
Mo4 O6 Mo3 O7 5_655 . -85.10(7)
Mo2 O6 Mo3 O7 . . 86.71(7)
Mo1 O6 Mo3 O7 . . 1.08(6)
Mo3 O6 Mo3 O4 5_655 5_655 -80.77(7)
Mo4 O6 Mo3 O4 5_655 5_655 13.69(6)
Mo2 O6 Mo3 O4 . 5_655 -174.50(7)
Mo1 O6 Mo3 O4 . 5_655 99.87(6)
Mo3 O6 Mo3 O5 5_655 . 80.93(7)
Mo4 O6 Mo3 O5 5_655 . 175.39(7)
Mo2 O6 Mo3 O5 . . -12.80(6)
Mo1 O6 Mo3 O5 . . -98.43(6)
Mo3 O6 Mo3 O6 5_655 5_655 0.0
Mo4 O6 Mo3 O6 5_655 5_655 94.46(7)
Mo2 O6 Mo3 O6 . 5_655 -93.73(7)
Mo1 O6 Mo3 O6 . 5_655 -179.36(9)
Mo3 O6 Mo3 Mo4 5_655 . 45.06(5)
Mo4 O6 Mo3 Mo4 5_655 . 139.52(5)
Mo2 O6 Mo3 Mo4 . . -48.67(4)
Mo1 O6 Mo3 Mo4 . . -134.30(4)
Mo3 O6 Mo3 Mo2 5_655 5_655 -45.91(5)
Mo4 O6 Mo3 Mo2 5_655 5_655 48.55(4)
Mo2 O6 Mo3 Mo2 . 5_655 -139.64(5)
Mo1 O6 Mo3 Mo2 . 5_655 134.73(4)
Mo3 O5 Mo4 O3 . . -179.00(9)
Mo2 O5 Mo4 O3 . . 63.79(9)
Mo3 O5 Mo4 O2 . . -71.85(10)
Mo2 O5 Mo4 O2 . . 170.94(8)
Mo3 O5 Mo4 O8 . 5_655 55.44(16)
Mo2 O5 Mo4 O8 . 5_655 -61.77(14)
Mo3 O5 Mo4 O6 . 5_655 21.86(7)
Mo2 O5 Mo4 O6 . 5_655 -95.35(7)
Mo3 O5 Mo4 O4 . . 97.44(8)
Mo2 O5 Mo4 O4 . . -19.77(5)
Mo2 O5 Mo4 Mo3 . . -117.21(10)
Mo3 O4 Mo4 O3 5_655 . 165.30(9)
Mo2 O4 Mo4 O3 . . -77.04(8)
Mo3 O4 Mo4 O2 5_655 . -43.0(4)
Mo2 O4 Mo4 O2 . . 74.6(3)
Mo3 O4 Mo4 O8 5_655 5_655 64.90(8)
Mo2 O4 Mo4 O8 . 5_655 -177.44(8)
Mo3 O4 Mo4 O5 5_655 . -93.79(8)
Mo2 O4 Mo4 O5 . . 23.87(7)
Mo3 O4 Mo4 O6 5_655 5_655 -14.99(7)
Mo2 O4 Mo4 O6 . 5_655 102.67(7)
Mo3 O4 Mo4 Mo3 5_655 . -58.03(6)
Mo2 O4 Mo4 Mo3 . . 59.63(5)
O1 Mo3 Mo4 O3 . . -108.60(12)
O7 Mo3 Mo4 O3 . . 3.54(13)
O4 Mo3 Mo4 O3 5_655 . 147.77(11)
O5 Mo3 Mo4 O3 . . 1.39(12)
O6 Mo3 Mo4 O3 5_655 . 149.20(12)
O6 Mo3 Mo4 O3 . . 76.30(11)
Mo2 Mo3 Mo4 O3 5_655 . 161.48(10)
O1 Mo3 Mo4 O2 . . 0.31(9)
O7 Mo3 Mo4 O2 . . 112.46(10)
O4 Mo3 Mo4 O2 5_655 . -103.32(9)
O5 Mo3 Mo4 O2 . . 110.30(11)
O6 Mo3 Mo4 O2 5_655 . -101.89(9)
O6 Mo3 Mo4 O2 . . -174.78(8)
Mo2 Mo3 Mo4 O2 5_655 . -89.60(7)
O1 Mo3 Mo4 O8 . 5_655 101.11(9)
O7 Mo3 Mo4 O8 . 5_655 -146.74(10)
O4 Mo3 Mo4 O8 5_655 5_655 -2.52(9)
O5 Mo3 Mo4 O8 . 5_655 -148.90(10)
O6 Mo3 Mo4 O8 5_655 5_655 -1.09(8)
O6 Mo3 Mo4 O8 . 5_655 -73.98(7)
Mo2 Mo3 Mo4 O8 5_655 5_655 11.20(6)
O1 Mo3 Mo4 O5 . . -109.99(10)
O7 Mo3 Mo4 O5 . . 2.15(11)
O4 Mo3 Mo4 O5 5_655 . 146.38(10)
O6 Mo3 Mo4 O5 5_655 . 147.81(10)
O6 Mo3 Mo4 O5 . . 74.92(9)
Mo2 Mo3 Mo4 O5 5_655 . 160.09(8)
O1 Mo3 Mo4 O6 . 5_655 102.20(9)
O7 Mo3 Mo4 O6 . 5_655 -145.65(10)
O4 Mo3 Mo4 O6 5_655 5_655 -1.43(8)
O5 Mo3 Mo4 O6 . 5_655 -147.81(10)
O6 Mo3 Mo4 O6 . 5_655 -72.89(8)
Mo2 Mo3 Mo4 O6 5_655 5_655 12.29(6)
O1 Mo3 Mo4 O4 . . 176.80(7)
O7 Mo3 Mo4 O4 . . -71.06(8)
O4 Mo3 Mo4 O4 5_655 . 73.17(8)
O5 Mo3 Mo4 O4 . . -73.21(9)
O6 Mo3 Mo4 O4 5_655 . 74.60(7)
O6 Mo3 Mo4 O4 . . 1.70(5)
Mo2 Mo3 Mo4 O4 5_655 . 86.88(4)
